data_7214301
loop_
_publ_author_name
'Das, Lakshmi Kanta'
'Kirillov, Alexander M.'
'Ghosh, Ashutosh'

_publ_section_title
;
 Discrete 0D and polymeric 2D and 3D derivatives assembled from
 [(CuL)2Zn]2+ and dicyanamide blocks (H2L = salen type Schiff bases):
 Genuine supramolecular isomers with distinct topologies
;
_journal_issue 14
_journal_name_full CrystEngComm
_journal_page_first 3029
_journal_paper_doi 10.1039/c3ce42027b
_journal_volume 16
_journal_year 2014
_chemical_formula_sum 'C38 H32 Cu2 N10 O4 Zn'
_chemical_formula_weight 885.19
_chemical_name_systematic
;
 ?
;
_space_group_IT_number 152
_symmetry_cell_setting trigonal
_symmetry_space_group_name_Hall 'P 31 2"'
_symmetry_space_group_name_H-M 'P 31 2 1'
_atom_sites_solution_hydrogens geom
_atom_sites_solution_primary direct
_atom_sites_solution_secondary difmap
_audit_creation_method SHELXL-97
_cell_angle_alpha 90.00
_cell_angle_beta 90.00
_cell_angle_gamma 120.00
_cell_formula_units_Z 3
_cell_length_a 11.440(2)
_cell_length_b 11.440(2)
_cell_length_c 24.485(4)
_cell_measurement_reflns_used 12726
_cell_measurement_temperature 293(2)
_cell_measurement_theta_max 25.2
_cell_measurement_theta_min 2.1
_cell_volume 2775.1(8)
_computing_cell_refinement 'Bruker SMART'
_computing_data_collection 'Bruker SMART'
_computing_data_reduction 'Bruker SAINT'
_computing_molecular_graphics 'Ortep-3 for Windows (Farrugia, 1997)'
_computing_publication_material 'WINGX V1.80.03'
_computing_structure_refinement 'SHELXL-97 (Sheldrick, 1997)'
_computing_structure_solution 'SHELXS-97 (Sheldrick, 1990)'
_diffrn_ambient_temperature 293(2)
_diffrn_measured_fraction_theta_full 0.993
_diffrn_measured_fraction_theta_max 0.993
_diffrn_measurement_device_type 'CCD area detector'
_diffrn_measurement_method 'phi and omega scans'
_diffrn_radiation_monochromator graphite
_diffrn_radiation_source 'fine-focus sealed tube'
_diffrn_radiation_type MoK\a
_diffrn_radiation_wavelength 0.71073
_diffrn_reflns_av_R_equivalents 0.0380
_diffrn_reflns_av_unetI/netI 0.0374
_diffrn_reflns_limit_h_max 11
_diffrn_reflns_limit_h_min -13
_diffrn_reflns_limit_k_max 13
_diffrn_reflns_limit_k_min -13
_diffrn_reflns_limit_l_max 29
_diffrn_reflns_limit_l_min -29
_diffrn_reflns_number 12726
_diffrn_reflns_theta_full 25.24
_diffrn_reflns_theta_max 25.24
_diffrn_reflns_theta_min 2.06
_exptl_absorpt_coefficient_mu 1.838
_exptl_absorpt_correction_T_max 0.7575
_exptl_absorpt_correction_T_min 0.6667
_exptl_absorpt_correction_type empirical
_exptl_absorpt_process_details SADABS
_exptl_crystal_colour Green
_exptl_crystal_density_diffrn 1.589
_exptl_crystal_density_method 'not measured'
_exptl_crystal_description Hexagonal
_exptl_crystal_F_000 1350
_exptl_crystal_size_max 0.24
_exptl_crystal_size_mid 0.20
_exptl_crystal_size_min 0.16
_refine_diff_density_max 0.425
_refine_diff_density_min -0.514
_refine_diff_density_rms 0.054
_refine_ls_abs_structure_details 'Flack H D (1983), Acta Cryst. A39, 876-881'
_refine_ls_abs_structure_Flack 0.00(10)
_refine_ls_extinction_method none
_refine_ls_goodness_of_fit_ref 0.945
_refine_ls_hydrogen_treatment constr
_refine_ls_matrix_type full
_refine_ls_number_parameters 261
_refine_ls_number_reflns 3295
_refine_ls_number_restraints 44
_refine_ls_restrained_S_all 0.963
_refine_ls_R_factor_all 0.0484
_refine_ls_R_factor_gt 0.0368
_refine_ls_shift/su_max 0.001
_refine_ls_shift/su_mean 0.000
_refine_ls_structure_factor_coef Fsqd
_refine_ls_weighting_details 'calc w=1/[\s^2^(Fo^2^)+(0.0467P)^2^+2.1902P] where P=(Fo^2^+2Fc^2^)/3'
_refine_ls_weighting_scheme calc
_refine_ls_wR_factor_gt 0.0832
_refine_ls_wR_factor_ref 0.0911
_reflns_number_gt 2811
_reflns_number_total 3295
_reflns_threshold_expression >2sigma(I)
_cod_data_source_file c3ce42027b2.cif
_cod_data_source_block 2B
_cod_depositor_comments
;
The following automatic conversions were performed:

'_symmetry_cell_setting' value 'Trigonal' changed to 'trigonal'
according to
/usr/data/users/saulius/crontab/automatic-downloads/current/RSC/lib/dictionaries/cif_core.dic
dictionary named 'cif_core.dic' version 2.4.2 from
2011-04-26.

'_exptl_absorpt_correction_type' value 'EMPIRICAL'
changed to 'empirical' according to
/usr/data/users/saulius/crontab/automatic-downloads/current/RSC/lib/dictionaries/cif_core.dic
dictionary named 'cif_core.dic' version 2.4.2 from 2011-04-26.

Automatic conversion script
Id: cif_fix_values 2281 2013-09-26 08:29:07Z andrius 
;
_cod_original_cell_volume 2775.2(8)
_cod_database_code 7214301

loop_
_symmetry_equiv_pos_as_xyz
'x, y, z'
'-y, x-y, z+1/3'
'-x+y, -x, z+2/3'
'x-y, -y, -z+2/3'
'-x, -x+y, -z+1/3'
'y, x, -z'

loop_
_atom_site_label
_atom_site_type_symbol
_atom_site_fract_x
_atom_site_fract_y
_atom_site_fract_z
_atom_site_U_iso_or_equiv
_atom_site_adp_type
_atom_site_occupancy
_atom_site_symmetry_multiplicity
_atom_site_calc_flag
_atom_site_refinement_flags
_atom_site_disorder_assembly
_atom_site_disorder_group
Cu1 Cu 0.26209(7) 0.31600(5) 0.92273(2) 0.0621(2) Uani 1 1 d . . .
Zn1 Zn 0.49904(6) 0.49904(6) 1.0000 0.04051(18) Uani 1 2 d S B .
N1 N 0.5593(4) 0.6867(4) 1.03326(16) 0.0616(11) Uani 1 1 d . . .
N3 N 0.6848(7) 0.9133(5) 1.0691(2) 0.110(2) Uani 1 1 d . . .
N5 N 0.6842(6) 1.0017(5) 1.1584(2) 0.0972(19) Uani 1 1 d . . .
C2 C 0.6139(5) 0.7894(5) 1.05307(19) 0.0605(13) Uani 1 1 d . B .
C4 C 0.6755(5) 0.9519(5) 1.1179(2) 0.0614(13) Uani 1 1 d . B .
O11 O 0.4020(4) 0.2985(3) 0.95878(12) 0.0617(9) Uani 1 1 d . B .
C12 C 0.4187(7) 0.1935(5) 0.96022(18) 0.0677(16) Uani 1 1 d U . .
C13 C 0.5396(7) 0.2050(6) 0.9796(2) 0.0744(16) Uani 1 1 d U B .
H13 H 0.6098 0.2891 0.9901 0.089 Uiso 1 1 calc R . .
C14 C 0.5560(9) 0.0939(8) 0.9832(3) 0.101(2) Uani 1 1 d U . .
H14 H 0.6365 0.1039 0.9968 0.121 Uiso 1 1 calc R B .
C15 C 0.4531(12) -0.0342(8) 0.9669(3) 0.126(3) Uani 1 1 d U B .
H15 H 0.4641 -0.1092 0.9700 0.152 Uiso 1 1 calc R . .
C16 C 0.3404(13) -0.0461(8) 0.9469(3) 0.131(4) Uani 1 1 d U . .
H16 H 0.2738 -0.1301 0.9345 0.158 Uiso 1 1 calc R B .
C17 C 0.3172(8) 0.0636(6) 0.9437(2) 0.090(2) Uani 1 1 d U B .
C18 C 0.1846(10) 0.0354(6) 0.9290(3) 0.144(4) Uani 1 1 d D . .
H18 H 0.1263 -0.0528 0.9179 0.173 Uiso 1 1 calc R A 1
N19A N 0.1289(7) 0.1202(6) 0.9287(3) 0.091(3) Uani 0.747(12) 1 d PD B 1
C20A C -0.0197(8) 0.0672(9) 0.9251(5) 0.107(5) Uani 0.747(12) 1 d PD B 1
H20A H -0.0634 -0.0272 0.9146 0.128 Uiso 0.747(12) 1 calc PR B 1
H20B H -0.0524 0.0715 0.9612 0.128 Uiso 0.747(12) 1 calc PR B 1
C21A C -0.0609(12) 0.1376(9) 0.8868(6) 0.142(6) Uani 0.747(12) 1 d PD B 1
H21A H -0.1584 0.0876 0.8832 0.170 Uiso 0.747(12) 1 calc PR B 1
H21B H -0.0224 0.1402 0.8513 0.170 Uiso 0.747(12) 1 calc PR B 1
C22A C -0.0185(7) 0.2749(7) 0.9041(3) 0.106(3) Uani 0.747(12) 1 d PD B 1
H22A H -0.0449 0.2734 0.9419 0.127 Uiso 0.747(12) 1 calc PR B 1
H22B H -0.0651 0.3096 0.8822 0.127 Uiso 0.747(12) 1 calc PR B 1
N19B N 0.181(2) 0.1342(17) 0.9009(8) 0.075(5) Uiso 0.253(12) 1 d PD B 2
C20B C 0.042(2) 0.060(2) 0.8832(10) 0.075(5) Uiso 0.253(12) 1 d PD B 2
H20C H 0.0015 -0.0343 0.8940 0.090 Uiso 0.253(12) 1 calc PR B 2
H20D H 0.0366 0.0636 0.8438 0.090 Uiso 0.253(12) 1 calc PR B 2
C21B C -0.038(3) 0.126(2) 0.9111(12) 0.075(5) Uiso 0.253(12) 1 d PD B 2
H21C H -0.0289 0.1162 0.9500 0.090 Uiso 0.253(12) 1 calc PR B 2
H21D H -0.1317 0.0644 0.9025 0.090 Uiso 0.253(12) 1 calc PR B 2
C22B C -0.0185(7) 0.2749(7) 0.9041(3) 0.106(3) Uani 0.253(12) 1 d PD B 2
H22C H -0.0650 0.2794 0.8718 0.127 Uiso 0.253(12) 1 calc PR B 2
H22D H -0.0538 0.2984 0.9357 0.127 Uiso 0.253(12) 1 calc PR B 2
N23 N 0.1277(4) 0.3661(5) 0.89911(16) 0.0672(12) Uani 1 1 d . B .
C24 C 0.1644(6) 0.4793(6) 0.8755(2) 0.0654(15) Uani 1 1 d . . .
H24 H 0.0959 0.4899 0.8602 0.078 Uiso 1 1 calc R B .
C25 C 0.2972(5) 0.5902(5) 0.87010(17) 0.0527(11) Uani 1 1 d . B .
C26 C 0.3167(7) 0.6987(6) 0.8361(2) 0.0704(16) Uani 1 1 d . . .
H26 H 0.2440 0.6913 0.8162 0.084 Uiso 1 1 calc R B .
C27 C 0.4374(7) 0.8121(6) 0.8318(2) 0.0780(17) Uani 1 1 d . B .
H27 H 0.4492 0.8809 0.8083 0.094 Uiso 1 1 calc R . .
C28 C 0.5421(6) 0.8241(5) 0.8626(2) 0.0707(15) Uani 1 1 d . . .
H28 H 0.6246 0.9039 0.8606 0.085 Uiso 1 1 calc R B .
C29 C 0.5304(5) 0.7219(4) 0.89671(19) 0.0536(12) Uani 1 1 d . B .
H29 H 0.6041 0.7328 0.9169 0.064 Uiso 1 1 calc R . .
C30 C 0.4070(5) 0.6032(4) 0.90026(15) 0.0428(10) Uani 1 1 d . . .
O31 O 0.3946(3) 0.5034(3) 0.93269(11) 0.0472(7) Uani 1 1 d . B .

loop_
_atom_site_aniso_label
_atom_site_aniso_U_11
_atom_site_aniso_U_22
_atom_site_aniso_U_33
_atom_site_aniso_U_23
_atom_site_aniso_U_13
_atom_site_aniso_U_12
Cu1 0.0712(4) 0.0365(3) 0.0589(3) 0.0001(2) -0.0273(3) 0.0120(3)
Zn1 0.0364(3) 0.0364(3) 0.0404(3) 0.00211(15) -0.00211(15) 0.0121(3)
N1 0.058(3) 0.055(3) 0.068(2) -0.013(2) -0.010(2) 0.025(2)
N3 0.145(5) 0.057(3) 0.076(3) -0.010(2) 0.011(3) 0.011(3)
N5 0.117(5) 0.061(3) 0.085(3) -0.016(3) 0.029(3) 0.023(3)
C2 0.064(3) 0.050(3) 0.054(3) -0.006(2) -0.007(2) 0.019(3)
C4 0.064(3) 0.042(3) 0.067(3) -0.002(2) 0.009(3) 0.018(2)
O11 0.081(3) 0.0342(17) 0.0638(19) -0.0073(13) -0.0318(17) 0.0248(18)
C12 0.115(5) 0.049(3) 0.039(2) -0.005(2) -0.011(3) 0.040(3)
C13 0.124(5) 0.060(4) 0.057(3) -0.001(3) -0.003(3) 0.060(4)
C14 0.164(8) 0.099(5) 0.080(4) 0.015(4) 0.024(4) 0.097(6)
C15 0.245(12) 0.067(5) 0.099(5) 0.015(4) 0.036(6) 0.102(7)
C16 0.248(12) 0.057(5) 0.087(5) -0.006(4) -0.006(7) 0.075(6)
C17 0.152(7) 0.039(3) 0.062(3) -0.005(2) -0.030(4) 0.035(4)
C18 0.201(10) 0.038(4) 0.137(7) -0.012(4) -0.099(7) 0.019(5)
N19A 0.085(5) 0.041(4) 0.092(5) 0.011(3) -0.050(4) -0.009(3)
C20A 0.060(6) 0.041(5) 0.178(11) -0.001(6) -0.049(6) -0.006(4)
C21A 0.098(8) 0.074(8) 0.201(14) -0.010(8) -0.082(9) 0.003(6)
C22A 0.060(4) 0.100(6) 0.123(6) 0.009(4) -0.033(4) 0.015(4)
C22B 0.060(4) 0.100(6) 0.123(6) 0.009(4) -0.033(4) 0.015(4)
N23 0.058(3) 0.070(3) 0.058(2) -0.002(2) -0.016(2) 0.020(2)
C24 0.080(4) 0.075(4) 0.056(3) -0.007(3) -0.016(3) 0.050(4)
C25 0.067(3) 0.052(3) 0.044(2) 0.004(2) -0.002(2) 0.033(3)
C26 0.096(5) 0.079(4) 0.059(3) 0.005(3) -0.008(3) 0.060(4)
C27 0.112(5) 0.061(4) 0.074(4) 0.025(3) 0.012(3) 0.053(4)
C28 0.088(4) 0.046(3) 0.078(4) 0.021(3) 0.015(3) 0.033(3)
C29 0.059(3) 0.043(3) 0.063(3) 0.011(2) 0.013(2) 0.028(3)
C30 0.061(3) 0.038(2) 0.0364(19) 0.0004(17) 0.005(2) 0.031(2)
O31 0.0547(19) 0.0380(16) 0.0427(15) 0.0040(13) -0.0099(13) 0.0185(14)

loop_
_atom_type_symbol
_atom_type_description
_atom_type_scat_dispersion_real
_atom_type_scat_dispersion_imag
_atom_type_scat_source
C C 0.0033 0.0016 'International Tables Vol C Tables 4.2.6.8 and 6.1.1.4'
H H 0.0000 0.0000 'International Tables Vol C Tables 4.2.6.8 and 6.1.1.4'
N N 0.0061 0.0033 'International Tables Vol C Tables 4.2.6.8 and 6.1.1.4'
O O 0.0106 0.0060 'International Tables Vol C Tables 4.2.6.8 and 6.1.1.4'
Cu Cu 0.3201 1.2651 'International Tables Vol C Tables 4.2.6.8 and 6.1.1.4'
Zn Zn 0.2839 1.4301 'International Tables Vol C Tables 4.2.6.8 and 6.1.1.4'

loop_
_geom_angle_atom_site_label_1
_geom_angle_atom_site_label_2
_geom_angle_atom_site_label_3
_geom_angle
_geom_angle_site_symmetry_1
_geom_angle_site_symmetry_3
N19B Cu1 O11 89.6(5) . .
N19B Cu1 O31 161.0(7) . .
O11 Cu1 O31 79.92(13) . .
N19B Cu1 N19A 25.6(6) . .
O11 Cu1 N19A 93.3(2) . .
O31 Cu1 N19A 168.4(2) . .
N19B Cu1 N23 102.2(5) . .
O11 Cu1 N23 166.51(16) . .
O31 Cu1 N23 90.42(17) . .
N19A Cu1 N23 94.5(2) . .
N19B Cu1 N5 73.1(6) . 3_564
O11 Cu1 N5 102.50(16) . 3_564
O31 Cu1 N5 93.68(17) . 3_564
N19A Cu1 N5 97.0(3) . 3_564
N23 Cu1 N5 87.38(17) . 3_564
N19B Cu1 Zn1 134.5(5) . .
O11 Cu1 Zn1 45.51(9) . .
O31 Cu1 Zn1 40.15(8) . .
N19A Cu1 Zn1 129.39(18) . .
N23 Cu1 Zn1 121.74(14) . .
N5 Cu1 Zn1 116.87(14) 3_564 .
O31 Zn1 O31 147.60(18) 6_557 .
O31 Zn1 N1 101.30(14) 6_557 .
O31 Zn1 N1 100.78(15) . .
O31 Zn1 N1 100.78(15) 6_557 6_557
O31 Zn1 N1 101.30(14) . 6_557
N1 Zn1 N1 93.3(2) . 6_557
O31 Zn1 O11 84.78(12) 6_557 .
O31 Zn1 O11 70.42(11) . .
N1 Zn1 O11 169.70(16) . .
N1 Zn1 O11 93.71(15) 6_557 .
O31 Zn1 O11 70.42(11) 6_557 6_557
O31 Zn1 O11 84.78(12) . 6_557
N1 Zn1 O11 93.71(15) . 6_557
N1 Zn1 O11 169.70(16) 6_557 6_557
O11 Zn1 O11 80.4(2) . 6_557
O31 Zn1 Cu1 111.37(9) 6_557 .
O31 Zn1 Cu1 37.24(8) . .
N1 Zn1 Cu1 131.79(12) . .
N1 Zn1 Cu1 113.34(12) 6_557 .
O11 Zn1 Cu1 38.00(9) . .
O11 Zn1 Cu1 66.79(9) 6_557 .
O31 Zn1 Cu1 37.24(8) 6_557 6_557
O31 Zn1 Cu1 111.37(9) . 6_557
N1 Zn1 Cu1 113.34(12) . 6_557
N1 Zn1 Cu1 131.79(12) 6_557 6_557
O11 Zn1 Cu1 66.79(9) . 6_557
O11 Zn1 Cu1 38.01(9) 6_557 6_557
Cu1 Zn1 Cu1 78.59(3) . 6_557
C2 N1 Zn1 167.2(5) . .
C2 N3 C4 122.8(5) . .
C4 N5 Cu1 137.3(5) . 2_665
N1 C2 N3 171.9(6) . .
N5 C4 N3 170.1(6) . .
C12 O11 Cu1 128.2(4) . .
C12 O11 Zn1 135.0(3) . .
Cu1 O11 Zn1 96.49(14) . .
O11 C12 C13 120.8(5) . .
O11 C12 C17 122.6(7) . .
C13 C12 C17 116.6(6) . .
C14 C13 C12 121.2(7) . .
C13 C14 C15 121.0(8) . .
C16 C15 C14 118.6(7) . .
C15 C16 C17 122.6(8) . .
C16 C17 C12 119.9(8) . .
C16 C17 C18 117.7(7) . .
C12 C17 C18 122.0(6) . .
N19B C18 N19A 36.7(9) . .
N19B C18 C17 114.6(11) . .
N19A C18 C17 130.1(6) . .
C18 N19A C20A 122.5(7) . .
C18 N19A Cu1 115.0(6) . .
C20A N19A Cu1 121.9(6) . .
C21A C20A N19A 115.4(8) . .
C20A C21A C22A 112.6(10) . .
C21A C22A N23 112.9(8) . .
C18 N19B C20B 98.4(15) . .
C18 N19B Cu1 125.4(13) . .
C20B N19B Cu1 121.7(14) . .
N19B C20B C21B 108(2) . .
C20B C21B C22B 130(2) . .
N23 C22B C21B 105.2(12) . .
C24 N23 C22B 115.9(5) . .
C24 N23 C22A 115.9(5) . .
C22B N23 C22A 0.0(6) . .
C24 N23 Cu1 121.0(4) . .
C22B N23 Cu1 123.0(4) . .
C22A N23 Cu1 123.0(4) . .
N23 C24 C25 127.6(5) . .
C30 C25 C24 123.3(4) . .
C30 C25 C26 118.5(5) . .
C24 C25 C26 117.9(5) . .
C27 C26 C25 121.8(5) . .
C26 C27 C28 118.8(5) . .
C27 C28 C29 122.5(6) . .
C30 C29 C28 119.0(5) . .
O31 C30 C29 119.6(4) . .
O31 C30 C25 121.1(4) . .
C29 C30 C25 119.4(4) . .
C30 O31 Cu1 124.3(3) . .
C30 O31 Zn1 133.1(3) . .
Cu1 O31 Zn1 102.61(13) . .

loop_
_geom_bond_atom_site_label_1
_geom_bond_atom_site_label_2
_geom_bond_distance
_geom_bond_site_symmetry_2
Cu1 N19B 1.882(19) .
Cu1 O11 1.924(3) .
Cu1 O31 1.925(3) .
Cu1 N19A 1.987(6) .
Cu1 N23 1.977(5) .
Cu1 N5 2.474(6) 3_564
Cu1 Zn1 3.1042(8) .
Zn1 O31 2.051(3) 6_557
Zn1 O31 2.051(3) .
Zn1 N1 2.066(4) .
Zn1 N1 2.066(4) 6_557
Zn1 O11 2.229(3) .
Zn1 O11 2.229(3) 6_557
Zn1 Cu1 3.1042(8) 6_557
N1 C2 1.128(6) .
N3 C2 1.293(7) .
N3 C4 1.295(7) .
N5 C4 1.123(6) .
N5 Cu1 2.474(6) 2_665
O11 C12 1.308(6) .
C12 C13 1.405(9) .
C12 C17 1.413(8) .
C13 C14 1.378(8) .
C14 C15 1.403(12) .
C15 C16 1.321(13) .
C16 C17 1.408(11) .
C17 C18 1.430(12) .
C18 N19B 1.342(14) .
C18 N19A 1.402(10) .
N19A C20A 1.494(9) .
C20A C21A 1.459(11) .
C21A C22A 1.456(10) .
C22A N23 1.469(8) .
N19B C20B 1.448(14) .
C20B C21B 1.593(19) .
C21B C22B 1.619(18) .
C22B N23 1.469(8) .
N23 C24 1.282(7) .
C24 C25 1.417(8) .
C25 C30 1.399(7) .
C25 C26 1.416(7) .
C26 C27 1.346(8) .
C27 C28 1.363(8) .
C28 C29 1.388(6) .
C29 C30 1.389(7) .
C30 O31 1.339(5) .
